data_7051961
loop_
_publ_author_name
'Basharat, Siama'
'Knapp, Caroline E.'
'Carmalt, Claire J.'
'Barnett, Sarah A.'
'Tocher, Derek A.'

_publ_section_title
;
 Synthesis and structures of gallium alkoxides
;
_journal_issue 9
_journal_name_full 'New Journal of Chemistry'
_journal_page_first 1513
_journal_paper_doi 10.1039/b801579a
_journal_volume 32
_journal_year 2008
_chemical_formula_moiety 'C10 H24 Cl Ga N2 O2'
_chemical_formula_sum 'C10 H24 Cl Ga N2 O2'
_chemical_formula_weight 309.48
_space_group_IT_number 2
_symmetry_cell_setting triclinic
_symmetry_space_group_name_Hall '-P 1'
_symmetry_space_group_name_H-M 'P -1'
_atom_sites_solution_hydrogens 'those on methyl found from delta-F; others geometrically placed'
_atom_sites_solution_primary direct
_atom_sites_solution_secondary 'difference Fourier synthesis'
_audit_creation_method SHELXL-97
_cell_angle_alpha 99.069(2)
_cell_angle_beta 93.211(3)
_cell_angle_gamma 102.462(2)
_cell_formula_units_Z 2
_cell_length_a 7.7913(13)
_cell_length_b 7.9556(13)
_cell_length_c 12.052(2)
_cell_measurement_reflns_used 3706
_cell_measurement_temperature 150(2)
_cell_measurement_theta_max 28.195
_cell_measurement_theta_min 2.663
_cell_volume 717.2(2)
_computing_cell_refinement 'Bruker SAINT'
_computing_data_collection 'Bruker SMART'
_computing_data_reduction 'Bruker SAINT'
_computing_molecular_graphics 'Bruker SHELXTL'
_computing_publication_material 'Bruker SHELXTL and local programs'
_computing_structure_refinement 'SHELXL-97 (Sheldrick, 1997)'
_computing_structure_solution 'SHELXS-97 (Sheldrick, 1997)'
_diffrn_ambient_temperature 150(2)
_diffrn_measured_fraction_theta_full 0.988
_diffrn_measured_fraction_theta_max 0.914
_diffrn_measurement_device_type 'Bruker SMART APEX diffractometer'
_diffrn_measurement_method '\w rotation with narrow frames'
_diffrn_radiation_monochromator graphite
_diffrn_radiation_source 'fine-focus sealed tube'
_diffrn_radiation_type MoK\a
_diffrn_radiation_wavelength 0.71073
_diffrn_reflns_av_R_equivalents 0.0156
_diffrn_reflns_av_sigmaI/netI 0.0248
_diffrn_reflns_limit_h_max 10
_diffrn_reflns_limit_h_min -10
_diffrn_reflns_limit_k_max 10
_diffrn_reflns_limit_k_min -10
_diffrn_reflns_limit_l_max 15
_diffrn_reflns_limit_l_min -15
_diffrn_reflns_number 6168
_diffrn_reflns_theta_full 26.00
_diffrn_reflns_theta_max 28.29
_diffrn_reflns_theta_min 1.72
_diffrn_standards_decay_% 0
_diffrn_standards_number 0
_exptl_absorpt_coefficient_mu 2.095
_exptl_absorpt_correction_T_max 1.0000
_exptl_absorpt_correction_T_min 0.6874
_exptl_absorpt_correction_type multi-scan
_exptl_absorpt_process_details 'SADABS v2.10'
_exptl_crystal_colour Colourless
_exptl_crystal_density_diffrn 1.433
_exptl_crystal_density_method 'not measured'
_exptl_crystal_description Block
_exptl_crystal_F_000 324
_exptl_crystal_size_max 0.53
_exptl_crystal_size_mid 0.28
_exptl_crystal_size_min 0.10
_refine_diff_density_max 0.728
_refine_diff_density_min -0.322
_refine_diff_density_rms 0.068
_refine_ls_extinction_method none
_refine_ls_goodness_of_fit_ref 1.046
_refine_ls_hydrogen_treatment 'methyl groups treated as rigid rotor model; others riding'
_refine_ls_matrix_type full
_refine_ls_number_parameters 151
_refine_ls_number_reflns 3265
_refine_ls_number_restraints 0
_refine_ls_restrained_S_all 1.046
_refine_ls_R_factor_all 0.0298
_refine_ls_R_factor_gt 0.0264
_refine_ls_shift/su_max 0.001
_refine_ls_shift/su_mean 0.000
_refine_ls_structure_factor_coef Fsqd
_refine_ls_weighting_details 'calc w=1/[\s^2^(Fo^2^)+(0.0398P)^2^+0.1281P] where P=(Fo^2^+2Fc^2^)/3'
_refine_ls_weighting_scheme calc
_refine_ls_wR_factor_gt 0.0649
_refine_ls_wR_factor_ref 0.0662
_reflns_number_gt 2983
_reflns_number_total 3265
_reflns_threshold_expression I>2\s(I)
_cod_data_source_file b801579a.txt
_cod_data_source_block STR0410
_cod_depositor_comments
;
The following automatic conversions were performed:
'_symmetry_cell_setting' value 'Triclinic' changed to 'triclinic'
according to '/home/saulius/struct/CIF-dictionaries/cif_core.dic'
dictionary named 'cif_core.dic' version 2.4.1 from 2010-06-29.

Automatic conversion script
Id: cif_fix_enum 1527 2010-12-29 10:47:43Z saulius 

The following automatic conversions were performed:

'_atom_sites_solution_primary' value 'direct methods' was changed to
'direct'.

Automatic conversion script
Id: cif_fix_values 6452 2018-10-05 10:23:21Z andrius 
;
_cod_original_sg_symbol_H-M P-1
_cod_database_code 7051961

loop_
_symmetry_equiv_pos_as_xyz
'x, y, z'
'-x, -y, -z'

loop_
_atom_site_label
_atom_site_type_symbol
_atom_site_fract_x
_atom_site_fract_y
_atom_site_fract_z
_atom_site_U_iso_or_equiv
_atom_site_adp_type
_atom_site_occupancy
_atom_site_symmetry_multiplicity
_atom_site_calc_flag
_atom_site_refinement_flags
_atom_site_disorder_assembly
_atom_site_disorder_group
Ga1 Ga 0.48404(2) 0.52413(2) 0.250541(14) 0.01879(7) Uani 1 1 d . . .
Cl1 Cl 0.62781(6) 0.31186(6) 0.23313(4) 0.03017(11) Uani 1 1 d . . .
C1 C 0.3107(3) 0.8410(3) 0.07643(18) 0.0330(4) Uani 1 1 d . . .
H1A H 0.2193 0.7747 0.0170 0.049 Uiso 1 1 calc R . .
H1B H 0.3667 0.9522 0.0548 0.049 Uiso 1 1 calc R . .
H1C H 0.2569 0.8638 0.1472 0.049 Uiso 1 1 calc R . .
O1 O 0.36986(16) 0.57728(16) 0.12765(10) 0.0239(3) Uani 1 1 d . . .
C2 C 0.4488(2) 0.7359(2) 0.09241(15) 0.0247(4) Uani 1 1 d . . .
H2A H 0.4983 0.7079 0.0187 0.030 Uiso 1 1 calc R . .
C3 C 0.5989(2) 0.8415(2) 0.17971(16) 0.0254(4) Uani 1 1 d . . .
H3A H 0.6765 0.9316 0.1457 0.030 Uiso 1 1 calc R . .
H3B H 0.5498 0.9014 0.2447 0.030 Uiso 1 1 calc R . .
N1 N 0.70187(19) 0.72242(19) 0.21842(12) 0.0223(3) Uani 1 1 d . . .
C4 C 0.8227(3) 0.8099(3) 0.31976(16) 0.0306(4) Uani 1 1 d . . .
H4A H 0.9110 0.9062 0.3006 0.046 Uiso 1 1 calc R . .
H4B H 0.8820 0.7255 0.3472 0.046 Uiso 1 1 calc R . .
H4C H 0.7551 0.8559 0.3788 0.046 Uiso 1 1 calc R . .
C5 C 0.8070(2) 0.6612(3) 0.12790(16) 0.0291(4) Uani 1 1 d . . .
H5A H 0.8848 0.7623 0.1057 0.044 Uiso 1 1 calc R . .
H5B H 0.7273 0.5945 0.0625 0.044 Uiso 1 1 calc R . .
H5C H 0.8784 0.5864 0.1557 0.044 Uiso 1 1 calc R . .
C11 C 0.2684(3) 0.7942(3) 0.48261(17) 0.0317(4) Uani 1 1 d . . .
H11A H 0.3618 0.8643 0.5396 0.048 Uiso 1 1 calc R . .
H11B H 0.1561 0.7724 0.5166 0.048 Uiso 1 1 calc R . .
H11C H 0.2579 0.8575 0.4200 0.048 Uiso 1 1 calc R . .
O11 O 0.47745(16) 0.65105(16) 0.39101(10) 0.0237(3) Uani 1 1 d . . .
C12 C 0.3143(2) 0.6206(2) 0.43855(15) 0.0242(4) Uani 1 1 d . . .
H12A H 0.3247 0.5570 0.5029 0.029 Uiso 1 1 calc R . .
C13 C 0.1693(2) 0.5082(2) 0.35017(16) 0.0252(4) Uani 1 1 d . . .
H13A H 0.0651 0.4584 0.3878 0.030 Uiso 1 1 calc R . .
H13B H 0.1326 0.5810 0.2980 0.030 Uiso 1 1 calc R . .
N11 N 0.23705(19) 0.36502(19) 0.28608(12) 0.0225(3) Uani 1 1 d . . .
C14 C 0.1146(2) 0.2770(3) 0.18530(16) 0.0294(4) Uani 1 1 d . . .
H14A H 0.0002 0.2235 0.2090 0.044 Uiso 1 1 calc R . .
H14B H 0.1637 0.1863 0.1422 0.044 Uiso 1 1 calc R . .
H14C H 0.0988 0.3630 0.1379 0.044 Uiso 1 1 calc R . .
C15 C 0.2589(3) 0.2352(2) 0.35861(16) 0.0278(4) Uani 1 1 d . . .
H15A H 0.3454 0.2919 0.4230 0.042 Uiso 1 1 calc R . .
H15B H 0.3003 0.1397 0.3147 0.042 Uiso 1 1 calc R . .
H15C H 0.1453 0.1884 0.3860 0.042 Uiso 1 1 calc R . .

loop_
_atom_site_aniso_label
_atom_site_aniso_U_11
_atom_site_aniso_U_22
_atom_site_aniso_U_33
_atom_site_aniso_U_23
_atom_site_aniso_U_13
_atom_site_aniso_U_12
Ga1 0.01929(11) 0.01769(11) 0.01892(11) 0.00202(7) 0.00052(7) 0.00435(7)
Cl1 0.0339(2) 0.0256(2) 0.0354(2) 0.00657(18) 0.00703(19) 0.01435(18)
C1 0.0306(10) 0.0322(10) 0.0404(11) 0.0126(9) 0.0014(8) 0.0123(8)
O1 0.0251(6) 0.0217(6) 0.0233(6) 0.0072(5) -0.0032(5) 0.0008(5)
C2 0.0258(9) 0.0243(9) 0.0261(9) 0.0089(7) 0.0033(7) 0.0073(7)
C3 0.0255(9) 0.0198(8) 0.0306(9) 0.0059(7) 0.0025(7) 0.0035(7)
N1 0.0199(7) 0.0220(7) 0.0238(7) 0.0017(6) 0.0017(6) 0.0039(6)
C4 0.0255(9) 0.0304(10) 0.0308(10) 0.0000(8) -0.0024(8) 0.0005(8)
C5 0.0227(9) 0.0326(10) 0.0314(10) 0.0023(8) 0.0066(7) 0.0061(8)
C11 0.0317(10) 0.0282(10) 0.0349(10) 0.0000(8) 0.0070(8) 0.0089(8)
O11 0.0211(6) 0.0259(6) 0.0214(6) -0.0016(5) 0.0020(5) 0.0034(5)
C12 0.0245(9) 0.0262(9) 0.0227(8) 0.0047(7) 0.0052(7) 0.0064(7)
C13 0.0194(8) 0.0253(9) 0.0313(9) 0.0054(7) 0.0038(7) 0.0049(7)
N11 0.0218(7) 0.0198(7) 0.0249(7) 0.0032(6) 0.0009(6) 0.0032(6)
C14 0.0248(9) 0.0285(10) 0.0305(10) 0.0022(7) -0.0027(7) 0.0003(7)
C15 0.0284(9) 0.0226(9) 0.0322(10) 0.0087(7) 0.0015(8) 0.0024(7)

loop_
_atom_type_symbol
_atom_type_description
_atom_type_scat_dispersion_real
_atom_type_scat_dispersion_imag
_atom_type_scat_source
C C 0.0033 0.0016 'International Tables Vol C Tables 4.2.6.8 and 6.1.1.4'
H H 0.0000 0.0000 'International Tables Vol C Tables 4.2.6.8 and 6.1.1.4'
N N 0.0061 0.0033 'International Tables Vol C Tables 4.2.6.8 and 6.1.1.4'
O O 0.0106 0.0060 'International Tables Vol C Tables 4.2.6.8 and 6.1.1.4'
Cl Cl 0.1484 0.1585 'International Tables Vol C Tables 4.2.6.8 and 6.1.1.4'
Ga Ga 0.2307 1.6083 'International Tables Vol C Tables 4.2.6.8 and 6.1.1.4'

loop_
_geom_angle_atom_site_label_1
_geom_angle_atom_site_label_2
_geom_angle_atom_site_label_3
_geom_angle
_geom_angle_site_symmetry_1
_geom_angle_site_symmetry_3
_geom_angle_publ_flag
O1 Ga1 O11 118.91(6) . . y
O1 Ga1 N1 84.28(6) . . y
O11 Ga1 N1 90.34(6) . . y
O1 Ga1 N11 89.82(6) . . y
O11 Ga1 N11 84.18(5) . . y
N1 Ga1 N11 168.80(6) . . y
O1 Ga1 Cl1 121.55(4) . . y
O11 Ga1 Cl1 119.54(4) . . y
N1 Ga1 Cl1 95.45(4) . . y
N11 Ga1 Cl1 95.76(4) . . y
C2 C1 H1A 109.5 . . ?
C2 C1 H1B 109.5 . . ?
H1A C1 H1B 109.5 . . ?
C2 C1 H1C 109.5 . . ?
H1A C1 H1C 109.5 . . ?
H1B C1 H1C 109.5 . . ?
C2 O1 Ga1 116.28(11) . . ?
O1 C2 C1 109.85(15) . . ?
O1 C2 C3 109.96(14) . . ?
C1 C2 C3 110.44(16) . . ?
O1 C2 H2A 108.8 . . ?
C1 C2 H2A 108.8 . . ?
C3 C2 H2A 108.8 . . ?
N1 C3 C2 109.21(14) . . ?
N1 C3 H3A 109.8 . . ?
C2 C3 H3A 109.8 . . ?
N1 C3 H3B 109.8 . . ?
C2 C3 H3B 109.8 . . ?
H3A C3 H3B 108.3 . . ?
C4 N1 C3 111.20(15) . . ?
C4 N1 C5 108.88(14) . . ?
C3 N1 C5 110.32(14) . . ?
C4 N1 Ga1 113.94(12) . . ?
C3 N1 Ga1 97.97(10) . . ?
C5 N1 Ga1 114.16(11) . . ?
N1 C4 H4A 109.5 . . ?
N1 C4 H4B 109.5 . . ?
H4A C4 H4B 109.5 . . ?
N1 C4 H4C 109.5 . . ?
H4A C4 H4C 109.5 . . ?
H4B C4 H4C 109.5 . . ?
N1 C5 H5A 109.5 . . ?
N1 C5 H5B 109.5 . . ?
H5A C5 H5B 109.5 . . ?
N1 C5 H5C 109.5 . . ?
H5A C5 H5C 109.5 . . ?
H5B C5 H5C 109.5 . . ?
C12 C11 H11A 109.5 . . ?
C12 C11 H11B 109.5 . . ?
H11A C11 H11B 109.5 . . ?
C12 C11 H11C 109.5 . . ?
H11A C11 H11C 109.5 . . ?
H11B C11 H11C 109.5 . . ?
C12 O11 Ga1 116.54(11) . . ?
O11 C12 C11 109.80(15) . . ?
O11 C12 C13 109.98(14) . . ?
C11 C12 C13 110.38(16) . . ?
O11 C12 H12A 108.9 . . ?
C11 C12 H12A 108.9 . . ?
C13 C12 H12A 108.9 . . ?
N11 C13 C12 109.38(14) . . ?
N11 C13 H13A 109.8 . . ?
C12 C13 H13A 109.8 . . ?
N11 C13 H13B 109.8 . . ?
C12 C13 H13B 109.8 . . ?
H13A C13 H13B 108.2 . . ?
C14 N11 C13 110.50(15) . . ?
C14 N11 C15 109.44(14) . . ?
C13 N11 C15 110.27(14) . . ?
C14 N11 Ga1 114.83(11) . . ?
C13 N11 Ga1 97.26(10) . . ?
C15 N11 Ga1 113.95(11) . . ?
N11 C14 H14A 109.5 . . ?
N11 C14 H14B 109.5 . . ?
H14A C14 H14B 109.5 . . ?
N11 C14 H14C 109.5 . . ?
H14A C14 H14C 109.5 . . ?
H14B C14 H14C 109.5 . . ?
N11 C15 H15A 109.5 . . ?
N11 C15 H15B 109.5 . . ?
H15A C15 H15B 109.5 . . ?
N11 C15 H15C 109.5 . . ?
H15A C15 H15C 109.5 . . ?
H15B C15 H15C 109.5 . . ?

loop_
_geom_bond_atom_site_label_1
_geom_bond_atom_site_label_2
_geom_bond_distance
_geom_bond_site_symmetry_2
_geom_bond_publ_flag
Ga1 O1 1.8373(12) . y
Ga1 O11 1.8389(12) . y
Ga1 N1 2.1516(15) . y
Ga1 N11 2.1681(15) . y
Ga1 Cl1 2.2094(5) . y
C1 C2 1.520(3) . ?
C1 H1A 0.9800 . ?
C1 H1B 0.9800 . ?
C1 H1C 0.9800 . ?
O1 C2 1.419(2) . ?
C2 C3 1.530(3) . ?
C2 H2A 1.0000 . ?
C3 N1 1.478(2) . ?
C3 H3A 0.9900 . ?
C3 H3B 0.9900 . ?
N1 C4 1.477(2) . ?
N1 C5 1.484(2) . ?
C4 H4A 0.9800 . ?
C4 H4B 0.9800 . ?
C4 H4C 0.9800 . ?
C5 H5A 0.9800 . ?
C5 H5B 0.9800 . ?
C5 H5C 0.9800 . ?
C11 C12 1.523(3) . ?
C11 H11A 0.9800 . ?
C11 H11B 0.9800 . ?
C11 H11C 0.9800 . ?
O11 C12 1.413(2) . ?
C12 C13 1.529(3) . ?
C12 H12A 1.0000 . ?
C13 N11 1.483(2) . ?
C13 H13A 0.9900 . ?
C13 H13B 0.9900 . ?
N11 C14 1.480(2) . ?
N11 C15 1.484(2) . ?
C14 H14A 0.9800 . ?
C14 H14B 0.9800 . ?
C14 H14C 0.9800 . ?
C15 H15A 0.9800 . ?
C15 H15B 0.9800 . ?
C15 H15C 0.9800 . ?

loop_
_geom_torsion_atom_site_label_1
_geom_torsion_atom_site_label_2
_geom_torsion_atom_site_label_3
_geom_torsion_atom_site_label_4
_geom_torsion
_geom_torsion_site_symmetry_1
_geom_torsion_site_symmetry_2
_geom_torsion_site_symmetry_3
_geom_torsion_site_symmetry_4
_geom_torsion_publ_flag
O11 Ga1 O1 C2 71.99(13) . . . . ?
N1 Ga1 O1 C2 -15.23(12) . . . . ?
N11 Ga1 O1 C2 155.23(12) . . . . ?
Cl1 Ga1 O1 C2 -108.12(11) . . . . ?
Ga1 O1 C2 C1 -130.97(13) . . . . ?
Ga1 O1 C2 C3 -9.22(18) . . . . ?
O1 C2 C3 N1 42.05(19) . . . . ?
C1 C2 C3 N1 163.45(15) . . . . ?
C2 C3 N1 C4 -167.51(15) . . . . ?
C2 C3 N1 C5 71.58(18) . . . . ?
C2 C3 N1 Ga1 -47.93(15) . . . . ?
O1 Ga1 N1 C4 152.74(13) . . . . ?
O11 Ga1 N1 C4 33.72(13) . . . . ?
N11 Ga1 N1 C4 94.2(3) . . . . ?
Cl1 Ga1 N1 C4 -86.01(12) . . . . ?
O1 Ga1 N1 C3 35.25(11) . . . . ?
O11 Ga1 N1 C3 -83.77(11) . . . . ?
N11 Ga1 N1 C3 -23.3(3) . . . . ?
Cl1 Ga1 N1 C3 156.50(10) . . . . ?
O1 Ga1 N1 C5 -81.30(13) . . . . ?
O11 Ga1 N1 C5 159.67(12) . . . . ?
N11 Ga1 N1 C5 -139.8(3) . . . . ?
Cl1 Ga1 N1 C5 39.94(12) . . . . ?
O1 Ga1 O11 C12 71.69(13) . . . . ?
N1 Ga1 O11 C12 155.34(12) . . . . ?
N11 Ga1 O11 C12 -14.87(12) . . . . ?
Cl1 Ga1 O11 C12 -108.20(12) . . . . ?
Ga1 O11 C12 C11 -131.55(13) . . . . ?
Ga1 O11 C12 C13 -9.90(18) . . . . ?
O11 C12 C13 N11 43.0(2) . . . . ?
C11 C12 C13 N11 164.32(15) . . . . ?
C12 C13 N11 C14 -168.17(15) . . . . ?
C12 C13 N11 C15 70.71(18) . . . . ?
C12 C13 N11 Ga1 -48.20(15) . . . . ?
O1 Ga1 N11 C14 32.59(13) . . . . ?
O11 Ga1 N11 C14 151.69(13) . . . . ?
N1 Ga1 N11 C14 90.6(3) . . . . ?
Cl1 Ga1 N11 C14 -89.11(12) . . . . ?
O1 Ga1 N11 C13 -84.02(11) . . . . ?
O11 Ga1 N11 C13 35.07(11) . . . . ?
N1 Ga1 N11 C13 -26.0(3) . . . . ?
Cl1 Ga1 N11 C13 154.28(10) . . . . ?
O1 Ga1 N11 C15 159.96(12) . . . . ?
O11 Ga1 N11 C15 -80.95(12) . . . . ?
N1 Ga1 N11 C15 -142.0(3) . . . . ?
Cl1 Ga1 N11 C15 38.25(12) . . . . ?
